data_7247260
loop_
_publ_author_name
'Mukherjee, Aparajita'
'Datta, Sayanti'
'Richmond, Michael G.'
'Bhattacharya, Samaresh'

_publ_section_title
;
 Ruthenium complexes of 1,4-diazabutadiene ligands with a cis-RuCl2 moiety
 for catalytic acceptorless dehydrogenation of alcohols: DFT evidence of
 chemically non-innocent ligand participation
;
_journal_issue 36
_journal_name_full 'RSC Advances'
_journal_page_first 25660
_journal_page_last 25672
_journal_paper_doi 10.1039/D3RA04750D
_journal_volume 13
_journal_year 2023
_chemical_formula_sum 'C28 H24 Cl6 N4 Ru'
_chemical_formula_weight 730.28
_space_group_crystal_system triclinic
_space_group_IT_number 2
_space_group_name_Hall '-P 1'
_space_group_name_H-M_alt 'P -1'
_atom_sites_solution_hydrogens geom
_audit_creation_method SHELXL-2016/6
_audit_update_record
;
2023-06-01 deposited with the CCDC.	2023-08-07 downloaded from the CCDC.
;
_cell_angle_alpha 78.661(8)
_cell_angle_beta 89.453(8)
_cell_angle_gamma 84.435(8)
_cell_formula_units_Z 2
_cell_length_a 7.2857(9)
_cell_length_b 13.9992(17)
_cell_length_c 14.5426(18)
_cell_measurement_reflns_used 180
_cell_measurement_temperature 296(2)
_cell_measurement_theta_max 27.58
_cell_measurement_theta_min 1.49
_cell_volume 1447.4(3)
_computing_structure_refinement 'SHELXL-2016/6 (Sheldrick, 2016)'
_diffrn_ambient_temperature 296(2)
_diffrn_measured_fraction_theta_full 0.984
_diffrn_measured_fraction_theta_max 0.967
_diffrn_measurement_device_type 'CCD area detector'
_diffrn_measurement_method 'phi and omega scans'
_diffrn_radiation_type MoK\a
_diffrn_radiation_wavelength 0.71073
_diffrn_reflns_av_R_equivalents 0.0806
_diffrn_reflns_av_unetI/netI 0.1521
_diffrn_reflns_Laue_measured_fraction_full 0.984
_diffrn_reflns_Laue_measured_fraction_max 0.967
_diffrn_reflns_limit_h_max 9
_diffrn_reflns_limit_h_min -9
_diffrn_reflns_limit_k_max 18
_diffrn_reflns_limit_k_min -18
_diffrn_reflns_limit_l_max 18
_diffrn_reflns_limit_l_min -18
_diffrn_reflns_number 15396
_diffrn_reflns_point_group_measured_fraction_full 0.984
_diffrn_reflns_point_group_measured_fraction_max 0.967
_diffrn_reflns_theta_full 25.242
_diffrn_reflns_theta_max 27.584
_diffrn_reflns_theta_min 1.491
_diffrn_source 'fine-focus sealed tube'
_exptl_absorpt_coefficient_mu 1.122
_exptl_absorpt_correction_T_max 0.9843
_exptl_absorpt_correction_T_min 0.8789
_exptl_absorpt_correction_type multi-scan
_exptl_crystal_colour green
_exptl_crystal_density_diffrn 1.676
_exptl_crystal_density_method 'not measured'
_exptl_crystal_description Block
_exptl_crystal_F_000 732
_exptl_crystal_size_max 0.20
_exptl_crystal_size_mid 0.10
_exptl_crystal_size_min 0.10
_refine_diff_density_max 2.641
_refine_diff_density_min -1.080
_refine_diff_density_rms 0.252
_refine_ls_extinction_method none
_refine_ls_goodness_of_fit_ref 1.348
_refine_ls_hydrogen_treatment constr
_refine_ls_matrix_type full
_refine_ls_number_parameters 355
_refine_ls_number_reflns 6501
_refine_ls_number_restraints 0
_refine_ls_restrained_S_all 1.348
_refine_ls_R_factor_all 0.2127
_refine_ls_R_factor_gt 0.1302
_refine_ls_shift/su_max 0.000
_refine_ls_shift/su_mean 0.000
_refine_ls_structure_factor_coef Fsqd
_refine_ls_weighting_details 'w=1/[\s^2^(Fo^2^)+(0.2000P)^2^] where P=(Fo^2^+2Fc^2^)/3'
_refine_ls_weighting_scheme calc
_refine_ls_wR_factor_gt 0.4114
_refine_ls_wR_factor_ref 0.4469
_reflns_Friedel_coverage 0.000
_reflns_number_gt 3019
_reflns_number_total 6501
_reflns_threshold_expression 'I > 2\s(I)'
_cod_data_source_file d3ra04750d2.cif
_cod_data_source_block SB_AM_13P-1
_cod_database_code 7247260
_shelx_shelxl_version_number 2016/6
_shelx_space_group_comment
;
The symmetry employed for this shelxl refinement is uniquely defined
by the following loop, which should always be used as a source of
symmetry information in preference to the above space-group names.
They are only intended as comments.
;

loop_
_space_group_symop_operation_xyz
'x, y, z'
'-x, -y, -z'

loop_
_atom_site_label
_atom_site_type_symbol
_atom_site_fract_x
_atom_site_fract_y
_atom_site_fract_z
_atom_site_U_iso_or_equiv
_atom_site_adp_type
_atom_site_occupancy
_atom_site_site_symmetry_order
_atom_site_calc_flag
_atom_site_refinement_flags_posn
_atom_site_refinement_flags_adp
_atom_site_refinement_flags_occupancy
_atom_site_disorder_assembly
_atom_site_disorder_group
Ru1 Ru 0.000000 0.500000 0.500000 0.0393(5) Uani 1 2 d S . P . .
Ru2 Ru 0.500000 0.000000 0.500000 0.0429(6) Uani 1 2 d S . P . .
Cl2 Cl -0.0642(14) 0.2432(5) 0.1040(4) 0.123(3) Uani 1 1 d . . . . .
Cl3 Cl 0.2720(12) 0.4580(8) 0.9974(4) 0.139(3) Uani 1 1 d . . . . .
Cl1 Cl 0.2125(6) 0.6113(3) 0.4287(3) 0.0506(10) Uani 1 1 d . . . . .
Cl4 Cl 0.4129(6) -0.1581(3) 0.5679(3) 0.0543(11) Uani 1 1 d . . . . .
Cl5 Cl 0.0580(8) 0.1288(5) 0.9216(4) 0.0869(18) Uani 1 1 d . . . . .
Cl6 Cl 0.4366(10) -0.1776(5) 0.0544(4) 0.099(2) Uani 1 1 d . . . . .
N2 N 0.2008(19) 0.4367(9) 0.5988(9) 0.045(3) Uani 1 1 d . . . . .
N1 N 0.1426(17) 0.3940(9) 0.4370(9) 0.040(3) Uani 1 1 d . . . . .
N4 N 0.3316(19) 0.0090(9) 0.3838(9) 0.046(3) Uani 1 1 d . . . . .
N3 N 0.2532(18) 0.0634(9) 0.5425(9) 0.045(3) Uani 1 1 d . . . . .
C2 C 0.331(2) 0.3839(13) 0.5654(12) 0.052(4) Uani 1 1 d . . . . .
H2 H 0.442258 0.363001 0.597443 0.063 Uiso 1 1 calc R U . . .
C1 C 0.296(2) 0.3595(13) 0.4770(12) 0.057(4) Uani 1 1 d . . . . .
H1 H 0.381050 0.319910 0.449759 0.068 Uiso 1 1 calc R U . . .
C3 C 0.094(2) 0.3567(11) 0.3571(11) 0.048(4) Uani 1 1 d . . . . .
C4 C -0.083(3) 0.3332(12) 0.3481(12) 0.054(4) Uani 1 1 d . . . . .
H4 H -0.170903 0.342951 0.393091 0.065 Uiso 1 1 calc R U . . .
C5 C -0.130(3) 0.2947(13) 0.2713(12) 0.061(5) Uani 1 1 d . . . . .
H5 H -0.246235 0.273646 0.266469 0.074 Uiso 1 1 calc R U . . .
C6 C -0.003(4) 0.2886(15) 0.2036(15) 0.083(7) Uani 1 1 d . . . . .
C7 C 0.175(4) 0.3103(16) 0.2082(15) 0.082(7) Uani 1 1 d . . . . .
H7 H 0.258025 0.302242 0.160776 0.098 Uiso 1 1 calc R U . . .
C8 C 0.228(3) 0.3457(13) 0.2883(12) 0.060(5) Uani 1 1 d . . . . .
H8 H 0.347518 0.361132 0.295124 0.072 Uiso 1 1 calc R U . . .
C9 C 0.218(2) 0.4468(12) 0.6932(11) 0.047(4) Uani 1 1 d . . . . .
C10 C 0.392(3) 0.4580(14) 0.7312(13) 0.063(5) Uani 1 1 d . . . . .
H10 H 0.496428 0.460633 0.693870 0.076 Uiso 1 1 calc R U . . .
C11 C 0.403(3) 0.4648(15) 0.8239(14) 0.072(6) Uani 1 1 d . . . . .
H11 H 0.514020 0.477207 0.848506 0.087 Uiso 1 1 calc R U . . .
C12 C 0.256(3) 0.454(2) 0.8787(14) 0.085(7) Uani 1 1 d . . . . .
C13 C 0.088(3) 0.4401(15) 0.8454(13) 0.070(5) Uani 1 1 d . . . . .
H13 H -0.012393 0.432728 0.885268 0.084 Uiso 1 1 calc R U . . .
C14 C 0.069(3) 0.4374(12) 0.7519(12) 0.054(4) Uani 1 1 d . . . . .
H14 H -0.044857 0.429147 0.728285 0.065 Uiso 1 1 calc R U . . .
C16 C 0.174(2) 0.0657(11) 0.3859(12) 0.049(4) Uani 1 1 d . . . . .
H16 H 0.095037 0.084800 0.334142 0.059 Uiso 1 1 calc R U . . .
C15 C 0.135(3) 0.0943(13) 0.4718(14) 0.064(5) Uani 1 1 d . . . . .
H15 H 0.028408 0.134329 0.479019 0.077 Uiso 1 1 calc R U . . .
C17 C 0.197(3) 0.0798(12) 0.6317(13) 0.055(5) Uani 1 1 d . . . . .
C18 C 0.106(3) 0.1691(13) 0.6435(13) 0.059(5) Uani 1 1 d . . . . .
H18 H 0.075563 0.218211 0.591380 0.071 Uiso 1 1 calc R U . . .
C19 C 0.060(3) 0.1845(14) 0.7312(15) 0.069(6) Uani 1 1 d . . . . .
H19 H 0.000507 0.243844 0.739648 0.083 Uiso 1 1 calc R U . . .
C20 C 0.106(3) 0.1084(15) 0.8082(14) 0.064(5) Uani 1 1 d . . . . .
C21 C 0.197(2) 0.0212(15) 0.7975(14) 0.062(5) Uani 1 1 d . . . . .
H21 H 0.230428 -0.027095 0.849816 0.075 Uiso 1 1 calc R U . . .
C22 C 0.237(2) 0.0058(12) 0.7105(12) 0.048(4) Uani 1 1 d . . . . .
H22 H 0.291484 -0.054988 0.702942 0.057 Uiso 1 1 calc R U . . .
C23 C 0.355(2) -0.0348(14) 0.3038(13) 0.055(4) Uani 1 1 d . . . . .
C24 C 0.324(2) 0.0212(14) 0.2155(13) 0.059(5) Uani 1 1 d . . . . .
H24 H 0.286884 0.087730 0.208310 0.070 Uiso 1 1 calc R U . . .
C25 C 0.347(3) -0.0212(15) 0.1369(13) 0.064(5) Uani 1 1 d . . . . .
H25 H 0.325224 0.016241 0.076989 0.077 Uiso 1 1 calc R U . . .
C26 C 0.403(2) -0.1220(16) 0.1500(15) 0.065(5) Uani 1 1 d . . . . .
C27 C 0.432(3) -0.1758(15) 0.2396(14) 0.062(5) Uani 1 1 d . . . . .
H27 H 0.468198 -0.242543 0.248477 0.074 Uiso 1 1 calc R U . . .
C28 C 0.408(3) -0.1324(14) 0.3150(13) 0.058(5) Uani 1 1 d . . . . .
H28 H 0.428669 -0.169707 0.375038 0.070 Uiso 1 1 calc R U . . .

loop_
_atom_site_aniso_label
_atom_site_aniso_U_11
_atom_site_aniso_U_22
_atom_site_aniso_U_33
_atom_site_aniso_U_23
_atom_site_aniso_U_13
_atom_site_aniso_U_12
Ru1 0.0324(11) 0.0410(10) 0.0454(11) -0.0117(8) 0.0027(8) -0.0015(8)
Ru2 0.0333(11) 0.0402(10) 0.0555(12) -0.0105(9) -0.0019(8) -0.0027(8)
Cl2 0.211(9) 0.099(5) 0.073(4) -0.046(4) -0.005(5) -0.028(5)
Cl3 0.127(7) 0.245(11) 0.058(4) -0.050(5) -0.002(4) -0.045(7)
Cl1 0.039(2) 0.051(2) 0.065(3) -0.014(2) 0.0088(18) -0.0122(18)
Cl4 0.050(3) 0.040(2) 0.071(3) -0.008(2) 0.004(2) -0.0055(19)
Cl5 0.075(4) 0.118(5) 0.077(4) -0.044(3) 0.008(3) -0.005(3)
Cl6 0.093(5) 0.135(6) 0.082(4) -0.056(4) 0.003(3) -0.006(4)
N2 0.041(8) 0.039(7) 0.054(8) -0.011(6) 0.006(6) -0.001(6)
N1 0.030(7) 0.042(7) 0.050(8) -0.013(6) 0.010(6) -0.002(6)
N4 0.039(8) 0.040(7) 0.058(8) -0.004(6) -0.014(6) -0.008(6)
N3 0.033(8) 0.037(7) 0.061(9) -0.007(6) -0.005(6) 0.006(6)
C2 0.030(9) 0.063(11) 0.065(11) -0.020(9) -0.011(8) 0.005(8)
C1 0.039(11) 0.066(11) 0.067(12) -0.020(9) 0.001(9) 0.000(9)
C3 0.052(11) 0.037(8) 0.050(10) -0.001(7) 0.005(8) -0.002(7)
C4 0.060(12) 0.054(10) 0.049(10) -0.006(8) 0.000(8) -0.017(9)
C5 0.082(15) 0.051(11) 0.052(11) -0.004(9) 0.000(10) -0.020(10)
C6 0.13(2) 0.056(12) 0.067(14) -0.024(11) -0.012(14) -0.012(13)
C7 0.11(2) 0.077(15) 0.065(14) -0.015(11) 0.024(13) -0.020(14)
C8 0.054(12) 0.068(12) 0.061(11) -0.029(10) -0.003(9) 0.014(9)
C9 0.050(11) 0.044(9) 0.044(9) -0.002(7) -0.011(8) -0.003(8)
C10 0.054(12) 0.073(12) 0.065(12) -0.016(10) 0.005(9) -0.014(10)
C11 0.069(15) 0.087(15) 0.068(13) -0.029(11) -0.010(11) -0.015(12)
C12 0.063(15) 0.15(2) 0.049(12) -0.029(13) -0.009(10) -0.016(14)
C13 0.062(14) 0.090(15) 0.057(12) -0.016(11) 0.011(10) -0.007(11)
C14 0.047(11) 0.056(10) 0.060(11) -0.011(9) -0.003(8) -0.009(8)
C16 0.036(10) 0.047(9) 0.063(11) -0.008(8) -0.018(8) -0.001(7)
C15 0.050(12) 0.057(11) 0.084(14) -0.019(10) -0.013(10) 0.011(9)
C17 0.055(11) 0.038(9) 0.076(12) -0.016(9) 0.020(9) -0.015(8)
C18 0.060(12) 0.051(10) 0.069(12) -0.018(9) 0.010(9) -0.004(9)
C19 0.050(12) 0.059(12) 0.102(16) -0.034(12) 0.003(11) 0.009(9)
C20 0.059(13) 0.076(13) 0.065(12) -0.032(11) 0.020(10) -0.009(10)
C21 0.031(10) 0.078(13) 0.075(13) -0.011(10) -0.002(9) 0.001(9)
C22 0.046(10) 0.039(9) 0.057(10) -0.011(8) 0.002(8) -0.002(7)
C23 0.031(9) 0.064(12) 0.070(12) -0.015(10) 0.007(8) -0.010(8)
C24 0.037(10) 0.066(12) 0.068(12) -0.004(10) 0.000(8) -0.002(9)
C25 0.061(13) 0.076(13) 0.053(11) -0.005(10) -0.011(9) -0.008(11)
C26 0.032(10) 0.093(15) 0.081(14) -0.042(12) -0.005(9) -0.010(9)
C27 0.054(12) 0.068(12) 0.068(13) -0.022(10) 0.003(9) -0.010(10)
C28 0.052(12) 0.072(13) 0.057(11) -0.024(10) -0.003(8) -0.012(10)

loop_
_atom_type_symbol
_atom_type_description
_atom_type_scat_dispersion_real
_atom_type_scat_dispersion_imag
_atom_type_scat_source
C C 0.0033 0.0016 'International Tables Vol C Tables 4.2.6.8 and 6.1.1.4'
H H 0.0000 0.0000 'International Tables Vol C Tables 4.2.6.8 and 6.1.1.4'
N N 0.0061 0.0033 'International Tables Vol C Tables 4.2.6.8 and 6.1.1.4'
Cl Cl 0.1484 0.1585 'International Tables Vol C Tables 4.2.6.8 and 6.1.1.4'
Ru Ru -1.2594 0.8363 'International Tables Vol C Tables 4.2.6.8 and 6.1.1.4'

loop_
_geom_angle_atom_site_label_1
_geom_angle_atom_site_label_2
_geom_angle_atom_site_label_3
_geom_angle
_geom_angle_site_symmetry_1
_geom_angle_site_symmetry_3
_geom_angle_publ_flag
N2 Ru1 N2 180.0(5) . 2_566 ?
N2 Ru1 N1 77.1(5) . . ?
N2 Ru1 N1 102.9(5) 2_566 . ?
N2 Ru1 N1 102.9(5) . 2_566 ?
N2 Ru1 N1 77.1(5) 2_566 2_566 ?
N1 Ru1 N1 180.0 . 2_566 ?
N2 Ru1 Cl1 91.3(4) . 2_566 ?
N2 Ru1 Cl1 88.7(4) 2_566 2_566 ?
N1 Ru1 Cl1 92.1(3) . 2_566 ?
N1 Ru1 Cl1 87.9(3) 2_566 2_566 ?
N2 Ru1 Cl1 88.7(4) . . ?
N2 Ru1 Cl1 91.3(4) 2_566 . ?
N1 Ru1 Cl1 87.9(3) . . ?
N1 Ru1 Cl1 92.1(3) 2_566 . ?
Cl1 Ru1 Cl1 180.0 2_566 . ?
N3 Ru2 N3 180.0 . 2_656 ?
N3 Ru2 N4 101.9(5) . 2_656 ?
N3 Ru2 N4 78.1(5) 2_656 2_656 ?
N3 Ru2 N4 78.1(5) . . ?
N3 Ru2 N4 101.9(5) 2_656 . ?
N4 Ru2 N4 180.0 2_656 . ?
N3 Ru2 Cl4 90.0(4) . . ?
N3 Ru2 Cl4 90.0(4) 2_656 . ?
N4 Ru2 Cl4 88.2(4) 2_656 . ?
N4 Ru2 Cl4 91.8(4) . . ?
N3 Ru2 Cl4 90.0(4) . 2_656 ?
N3 Ru2 Cl4 90.0(4) 2_656 2_656 ?
N4 Ru2 Cl4 91.8(4) 2_656 2_656 ?
N4 Ru2 Cl4 88.2(4) . 2_656 ?
Cl4 Ru2 Cl4 180.0 . 2_656 ?
C2 N2 C9 117.6(14) . . ?
C2 N2 Ru1 112.8(11) . . ?
C9 N2 Ru1 129.5(10) . . ?
C1 N1 C3 117.1(13) . . ?
C1 N1 Ru1 113.3(11) . . ?
C3 N1 Ru1 129.6(11) . . ?
C16 N4 C23 115.2(13) . . ?
C16 N4 Ru2 113.5(11) . . ?
C23 N4 Ru2 131.3(11) . . ?
C15 N3 C17 117.5(15) . . ?
C15 N3 Ru2 112.2(12) . . ?
C17 N3 Ru2 130.4(11) . . ?
N2 C2 C1 116.6(15) . . ?
N2 C2 H2 121.7 . . ?
C1 C2 H2 121.7 . . ?
N1 C1 C2 117.2(16) . . ?
N1 C1 H1 121.4 . . ?
C2 C1 H1 121.4 . . ?
C4 C3 C8 121.4(16) . . ?
C4 C3 N1 119.4(14) . . ?
C8 C3 N1 119.2(16) . . ?
C3 C4 C5 119.5(18) . . ?
C3 C4 H4 120.2 . . ?
C5 C4 H4 120.2 . . ?
C6 C5 C4 118(2) . . ?
C6 C5 H5 120.8 . . ?
C4 C5 H5 120.8 . . ?
C5 C6 C7 125(2) . . ?
C5 C6 Cl2 119(2) . . ?
C7 C6 Cl2 116(2) . . ?
C6 C7 C8 117.3(19) . . ?
C6 C7 H7 121.3 . . ?
C8 C7 H7 121.3 . . ?
C3 C8 C7 118.2(19) . . ?
C3 C8 H8 120.9 . . ?
C7 C8 H8 120.9 . . ?
C14 C9 N2 120.1(15) . . ?
C14 C9 C10 118.7(15) . . ?
N2 C9 C10 120.9(16) . . ?
C11 C10 C9 119.0(18) . . ?
C11 C10 H10 120.5 . . ?
C9 C10 H10 120.5 . . ?
C12 C11 C10 120.1(19) . . ?
C12 C11 H11 120.0 . . ?
C10 C11 H11 120.0 . . ?
C11 C12 C13 122.5(18) . . ?
C11 C12 Cl3 120.2(17) . . ?
C13 C12 Cl3 117.3(17) . . ?
C12 C13 C14 119.0(18) . . ?
C12 C13 H13 120.5 . . ?
C14 C13 H13 120.5 . . ?
C9 C14 C13 120.6(17) . . ?
C9 C14 H14 119.7 . . ?
C13 C14 H14 119.7 . . ?
N4 C16 C15 115.1(15) . . ?
N4 C16 H16 122.4 . . ?
C15 C16 H16 122.4 . . ?
N3 C15 C16 118.8(16) . . ?
N3 C15 H15 120.6 . . ?
C16 C15 H15 120.6 . . ?
C22 C17 C18 119.0(16) . . ?
C22 C17 N3 119.3(14) . . ?
C18 C17 N3 121.6(17) . . ?
C19 C18 C17 120.4(19) . . ?
C19 C18 H18 119.8 . . ?
C17 C18 H18 119.8 . . ?
C18 C19 C20 118.3(17) . . ?
C18 C19 H19 120.9 . . ?
C20 C19 H19 120.9 . . ?
C21 C20 C19 121.9(17) . . ?
C21 C20 Cl5 119.2(17) . . ?
C19 C20 Cl5 118.8(15) . . ?
C22 C21 C20 119.4(19) . . ?
C22 C21 H21 120.3 . . ?
C20 C21 H21 120.3 . . ?
C21 C22 C17 120.9(16) . . ?
C21 C22 H22 119.5 . . ?
C17 C22 H22 119.5 . . ?
C28 C23 C24 120.2(17) . . ?
C28 C23 N4 119.7(17) . . ?
C24 C23 N4 120.1(16) . . ?
C23 C24 C25 120.4(18) . . ?
C23 C24 H24 119.8 . . ?
C25 C24 H24 119.8 . . ?
C24 C25 C26 118.5(18) . . ?
C24 C25 H25 120.8 . . ?
C26 C25 H25 120.8 . . ?
C27 C26 C25 119.5(17) . . ?
C27 C26 Cl6 120.3(16) . . ?
C25 C26 Cl6 120.2(17) . . ?
C28 C27 C26 120.7(19) . . ?
C28 C27 H27 119.7 . . ?
C26 C27 H27 119.7 . . ?
C27 C28 C23 121(2) . . ?
C27 C28 H28 119.6 . . ?
C23 C28 H28 119.6 . . ?

loop_
_geom_bond_atom_site_label_1
_geom_bond_atom_site_label_2
_geom_bond_distance
_geom_bond_site_symmetry_2
_geom_bond_publ_flag
Ru1 N2 2.069(14) . ?
Ru1 N2 2.069(14) 2_566 ?
Ru1 N1 2.083(11) . ?
Ru1 N1 2.083(11) 2_566 ?
Ru1 Cl1 2.388(4) 2_566 ?
Ru1 Cl1 2.388(4) . ?
Ru2 N3 2.070(12) . ?
Ru2 N3 2.070(12) 2_656 ?
Ru2 N4 2.075(12) 2_656 ?
Ru2 N4 2.075(12) . ?
Ru2 Cl4 2.382(4) . ?
Ru2 Cl4 2.382(4) 2_656 ?
Cl2 C6 1.77(2) . ?
Cl3 C12 1.745(19) . ?
Cl5 C20 1.756(18) . ?
Cl6 C26 1.725(18) . ?
N2 C2 1.30(2) . ?
N2 C9 1.416(19) . ?
N1 C1 1.27(2) . ?
N1 C3 1.43(2) . ?
N4 C16 1.34(2) . ?
N4 C23 1.42(2) . ?
N3 C15 1.32(2) . ?
N3 C17 1.41(2) . ?
C2 C1 1.43(2) . ?
C2 H2 0.9300 . ?
C1 H1 0.9300 . ?
C3 C4 1.37(2) . ?
C3 C8 1.41(2) . ?
C4 C5 1.39(2) . ?
C4 H4 0.9300 . ?
C5 C6 1.35(3) . ?
C5 H5 0.9300 . ?
C6 C7 1.36(3) . ?
C7 C8 1.42(3) . ?
C7 H7 0.9300 . ?
C8 H8 0.9300 . ?
C9 C14 1.37(2) . ?
C9 C10 1.42(2) . ?
C10 C11 1.37(2) . ?
C10 H10 0.9300 . ?
C11 C12 1.33(3) . ?
C11 H11 0.9300 . ?
C12 C13 1.36(3) . ?
C13 C14 1.38(2) . ?
C13 H13 0.9300 . ?
C14 H14 0.9300 . ?
C16 C15 1.40(2) . ?
C16 H16 0.9300 . ?
C15 H15 0.9300 . ?
C17 C22 1.40(2) . ?
C17 C18 1.40(2) . ?
C18 C19 1.37(2) . ?
C18 H18 0.9300 . ?
C19 C20 1.40(3) . ?
C19 H19 0.9300 . ?
C20 C21 1.36(3) . ?
C21 C22 1.35(2) . ?
C21 H21 0.9300 . ?
C22 H22 0.9300 . ?
C23 C28 1.36(2) . ?
C23 C24 1.37(2) . ?
C24 C25 1.39(2) . ?
C24 H24 0.9300 . ?
C25 C26 1.41(3) . ?
C25 H25 0.9300 . ?
C26 C27 1.38(3) . ?
C27 C28 1.36(2) . ?
C27 H27 0.9300 . ?
C28 H28 0.9300 . ?
